data_2207053
loop_
_publ_author_name
'Ming Yu'
'Zhi Fan'
'Zuo-Liang Jing'
'Xin Chen'
'Chun-Hua Diao'
'Qi-Liang Deng'

_publ_section_title
;
 <i>N</i>-(2,4-Dinitrophenyl)-<i>N</i>'-(2-pyridylmethylene)hydrazine
;
_journal_coeditor_code RZ6111
_journal_issue 10
_journal_name_full 'Acta Crystallographica Section E'
_journal_page_first o3342
_journal_page_last o3343
_journal_paper_doi 10.1107/S160053680502934X
_journal_volume 61
_journal_year 2005
_chemical_formula_iupac 'C12 H9 N5 O4'
_chemical_formula_moiety 'C12 H9 N5 O4'
_chemical_formula_sum 'C12 H9 N5 O4'
_chemical_formula_weight 287.24
_chemical_name_common
;
N-(2,4-Dinitrophenyl)-N'-(2-pyridylmethylene)hydrazine
;
_chemical_name_systematic
;
pyridine-2-carbaldehyde 2,4-dinitrophenylhydrazone
;
_space_group_IT_number 14
_symmetry_cell_setting monoclinic
_symmetry_space_group_name_Hall '-P 2ybc'
_symmetry_space_group_name_H-M 'P 1 21/c 1'
_atom_sites_solution_hydrogens geom
_atom_sites_solution_primary direct
_atom_sites_solution_secondary difmap
_audit_creation_method SHELXL-97
_cell_angle_alpha 90.00
_cell_angle_beta 91.532(4)
_cell_angle_gamma 90.00
_cell_formula_units_Z 4
_cell_length_a 8.5690(18)
_cell_length_b 6.3333(13)
_cell_length_c 23.340(5)
_cell_measurement_reflns_used 1875
_cell_measurement_temperature 294(2)
_cell_measurement_theta_max 25.94
_cell_measurement_theta_min 2.91
_cell_volume 1266.2(5)
_computing_cell_refinement 'SAINT (Bruker, 1999)'
_computing_data_collection 'SMART (Bruker, 1999)'
_computing_data_reduction SAINT
_computing_molecular_graphics 'SHELXTL (Bruker, 1997)'
_computing_publication_material SHELXTL
_computing_structure_refinement 'SHELXL97 (Sheldrick, 1997)'
_computing_structure_solution 'SHELXS97 (Sheldrick, 1997)'
_diffrn_ambient_temperature 294(2)
_diffrn_measured_fraction_theta_full 0.995
_diffrn_measured_fraction_theta_max 0.995
_diffrn_measurement_device_type 'Bruker SMART CCD area-detector'
_diffrn_measurement_method '\f and \w'
_diffrn_radiation_monochromator graphite
_diffrn_radiation_source 'fine-focus sealed tube'
_diffrn_radiation_type MoK\a
_diffrn_radiation_wavelength 0.71073
_diffrn_reflns_av_R_equivalents 0.0374
_diffrn_reflns_av_sigmaI/netI 0.0392
_diffrn_reflns_limit_h_max 10
_diffrn_reflns_limit_h_min -8
_diffrn_reflns_limit_k_max 7
_diffrn_reflns_limit_k_min -7
_diffrn_reflns_limit_l_max 29
_diffrn_reflns_limit_l_min -21
_diffrn_reflns_number 6807
_diffrn_reflns_theta_full 26.36
_diffrn_reflns_theta_max 26.36
_diffrn_reflns_theta_min 1.75
_diffrn_standards_decay_% 0
_diffrn_standards_interval_count 0
_diffrn_standards_interval_time 0
_diffrn_standards_number 0
_exptl_absorpt_coefficient_mu 0.117
_exptl_absorpt_correction_T_max 0.977
_exptl_absorpt_correction_T_min 0.929
_exptl_absorpt_correction_type multi-scan
_exptl_absorpt_process_details '(SADABS; Bruker, 1999)'
_exptl_crystal_colour red
_exptl_crystal_density_diffrn 1.507
_exptl_crystal_density_method 'not measured'
_exptl_crystal_description block
_exptl_crystal_F_000 592
_exptl_crystal_size_max 0.34
_exptl_crystal_size_mid 0.26
_exptl_crystal_size_min 0.20
_refine_diff_density_max 0.140
_refine_diff_density_min -0.186
_refine_ls_extinction_method none
_refine_ls_goodness_of_fit_ref 0.989
_refine_ls_hydrogen_treatment mixed
_refine_ls_matrix_type full
_refine_ls_number_parameters 194
_refine_ls_number_reflns 2564
_refine_ls_number_restraints 1
_refine_ls_restrained_S_all 0.989
_refine_ls_R_factor_all 0.0810
_refine_ls_R_factor_gt 0.0401
_refine_ls_shift/su_max 0.000
_refine_ls_shift/su_mean 0.000
_refine_ls_structure_factor_coef Fsqd
_refine_ls_weighting_details 'calc w = 1/[\s^2^(Fo^2^)+(0.0543P)^2^+0.1982P] where P = (Fo^2^+2Fc^2^)/3'
_refine_ls_weighting_scheme calc
_refine_ls_wR_factor_gt 0.0951
_refine_ls_wR_factor_ref 0.1177
_reflns_number_gt 1567
_reflns_number_total 2564
_reflns_threshold_expression I>2\s(I)
_cod_data_source_file rz6111.cif
_cod_data_source_block I
_cod_depositor_comments
;
The following automatic conversions were performed:
'_symmetry_cell_setting' value 'Monoclinic' changed to 'monoclinic'
according to '/home/saulius/struct/CIF-dictionaries/cif_core.dic'
dictionary named 'cif_core.dic' version 2.4.1 from 2010-06-29.

Automatic conversion script
Id: cif_fix_enum 1527 2010-12-29 10:47:43Z saulius 

The following automatic conversions were performed:

'_symmetry_cell_setting' value 'Monoclinic' changed to 'monoclinic'
according to /home/saulius/struct/CIF-dictionaries/cif_core.dic
dictionary named 'cif_core.dic' version 2.4.1 from 2010-06-29.

Automatic conversion script
Id: cif_fix_values 1715 2011-07-08 13:25:40Z adriana 
;
_cod_original_sg_symbol_H-M 'P 21/c'
_cod_database_code 2207053
_cod_database_fobs_code 2207053

loop_
_symmetry_equiv_pos_as_xyz
'x, y, z'
'-x, y+1/2, -z+1/2'
'-x, -y, -z'
'x, -y-1/2, z-1/2'

loop_
_atom_site_label
_atom_site_fract_x
_atom_site_fract_y
_atom_site_fract_z
_atom_site_U_iso_or_equiv
_atom_site_adp_type
_atom_site_calc_flag
_atom_site_refinement_flags
_atom_site_occupancy
_atom_site_type_symbol
O1 0.26494(16) 0.2947(2) 0.23555(6) 0.0596(4) Uani d . 1 O
O2 0.40822(19) 0.0197(3) 0.24571(6) 0.0798(5) Uani d . 1 O
O3 0.6692(2) -0.1588(3) 0.41983(8) 0.0844(6) Uani d . 1 O
O4 0.67334(18) 0.0620(3) 0.49017(7) 0.0762(5) Uani d . 1 O
N1 -0.06722(18) 1.1709(2) 0.31995(7) 0.0527(4) Uani d . 1 N
N2 0.18293(17) 0.7369(2) 0.34905(7) 0.0438(4) Uani d . 1 N
N3 0.23738(17) 0.5665(2) 0.31952(7) 0.0447(4) Uani d D 1 N
N4 0.35286(18) 0.1818(3) 0.26474(7) 0.0455(4) Uani d . 1 N
N5 0.6303(2) 0.0074(3) 0.44178(8) 0.0574(5) Uani d . 1 N
C1 -0.1236(2) 1.3413(3) 0.34645(11) 0.0629(6) Uani d . 1 C
H1 -0.1865 1.4329 0.3249 0.075 Uiso calc R 1 H
C2 -0.0952(3) 1.3901(3) 0.40282(11) 0.0656(6) Uani d . 1 C
H2 -0.1377 1.5107 0.4189 0.079 Uiso calc R 1 H
C3 -0.0030(3) 1.2570(4) 0.43476(10) 0.0662(6) Uani d . 1 C
H3 0.0192 1.2861 0.4732 0.079 Uiso calc R 1 H
C4 0.0568(2) 1.0800(3) 0.40959(8) 0.0528(5) Uani d . 1 C
H4 0.1189 0.9867 0.4309 0.063 Uiso calc R 1 H
C5 0.02352(19) 1.0417(3) 0.35219(8) 0.0407(4) Uani d . 1 C
C6 0.0859(2) 0.8572(3) 0.32272(8) 0.0431(5) Uani d . 1 C
H6 0.0549 0.8280 0.2851 0.052 Uiso calc R 1 H
C7 0.3331(2) 0.4275(3) 0.34758(7) 0.0399(4) Uani d . 1 C
C8 0.39047(19) 0.2404(3) 0.32318(7) 0.0369(4) Uani d . 1 C
C9 0.48744(19) 0.1024(3) 0.35370(8) 0.0415(4) Uani d . 1 C
H9 0.5242 -0.0198 0.3366 0.050 Uiso calc R 1 H
C10 0.5279(2) 0.1491(3) 0.40914(8) 0.0447(5) Uani d . 1 C
C11 0.4739(3) 0.3304(3) 0.43502(9) 0.0599(6) Uani d . 1 C
H11 0.5024 0.3593 0.4729 0.072 Uiso calc R 1 H
C12 0.3794(2) 0.4666(3) 0.40538(8) 0.0564(6) Uani d . 1 C
H12 0.3443 0.5879 0.4234 0.068 Uiso calc R 1 H
H3A 0.209(2) 0.541(3) 0.2831(5) 0.050(6) Uiso d D 1 H

loop_
_atom_site_aniso_label
_atom_site_aniso_U_11
_atom_site_aniso_U_22
_atom_site_aniso_U_33
_atom_site_aniso_U_12
_atom_site_aniso_U_13
_atom_site_aniso_U_23
O1 0.0645(9) 0.0642(9) 0.0491(8) 0.0122(8) -0.0161(7) -0.0087(7)
O2 0.0893(12) 0.0878(11) 0.0614(10) 0.0418(10) -0.0166(8) -0.0360(9)
O3 0.1006(13) 0.0644(11) 0.0875(12) 0.0325(10) -0.0119(10) 0.0018(10)
O4 0.0758(11) 0.0953(12) 0.0563(10) 0.0098(9) -0.0212(8) 0.0111(9)
N1 0.0535(10) 0.0463(10) 0.0578(11) 0.0057(8) -0.0068(8) 0.0111(8)
N2 0.0458(9) 0.0369(9) 0.0483(9) 0.0016(7) -0.0027(7) -0.0033(7)
N3 0.0505(9) 0.0398(9) 0.0434(10) 0.0040(7) -0.0055(8) -0.0068(8)
N4 0.0422(9) 0.0503(10) 0.0438(9) 0.0024(8) -0.0019(7) -0.0092(8)
N5 0.0550(10) 0.0596(12) 0.0574(12) 0.0044(9) -0.0042(9) 0.0117(10)
C1 0.0580(13) 0.0485(13) 0.0818(17) 0.0120(10) -0.0060(12) 0.0135(12)
C2 0.0629(14) 0.0514(13) 0.0830(17) 0.0101(11) 0.0110(13) -0.0042(13)
C3 0.0737(15) 0.0666(15) 0.0581(14) 0.0111(12) 0.0006(11) -0.0108(12)
C4 0.0558(12) 0.0520(12) 0.0502(12) 0.0107(10) -0.0059(9) 0.0018(10)
C5 0.0361(9) 0.0393(10) 0.0467(11) -0.0027(8) -0.0017(8) 0.0053(9)
C6 0.0446(10) 0.0414(10) 0.0429(10) -0.0034(9) -0.0059(8) 0.0022(9)
C7 0.0403(10) 0.0372(10) 0.0420(10) -0.0045(8) -0.0021(8) -0.0009(8)
C8 0.0366(9) 0.0376(10) 0.0365(10) -0.0059(8) 0.0010(7) -0.0038(8)
C9 0.0396(10) 0.0362(10) 0.0490(11) -0.0017(8) 0.0053(8) -0.0032(9)
C10 0.0475(11) 0.0430(11) 0.0432(11) 0.0021(9) -0.0047(9) 0.0047(9)
C11 0.0813(15) 0.0539(13) 0.0435(12) 0.0092(12) -0.0177(11) -0.0089(10)
C12 0.0742(14) 0.0441(12) 0.0505(12) 0.0099(10) -0.0100(11) -0.0121(10)

loop_
_atom_type_symbol
_atom_type_description
_atom_type_scat_dispersion_real
_atom_type_scat_dispersion_imag
_atom_type_scat_source
C C 0.0033 0.0016 'International Tables Vol C Tables 4.2.6.8 and 6.1.1.4'
H H 0.0000 0.0000 'International Tables Vol C Tables 4.2.6.8 and 6.1.1.4'
N N 0.0061 0.0033 'International Tables Vol C Tables 4.2.6.8 and 6.1.1.4'
O O 0.0106 0.0060 'International Tables Vol C Tables 4.2.6.8 and 6.1.1.4'

loop_
_geom_angle_atom_site_label_1
_geom_angle_atom_site_label_2
_geom_angle_atom_site_label_3
_geom_angle
C1 N1 C5 116.21(18)
C6 N2 N3 117.09(16)
C7 N3 N2 118.51(15)
C7 N3 H3A 119.4(12)
N2 N3 H3A 122.1(12)
O2 N4 O1 121.70(16)
O2 N4 C8 118.80(16)
O1 N4 C8 119.49(15)
O3 N5 O4 123.36(19)
O3 N5 C10 118.63(18)
O4 N5 C10 118.01(18)
N1 C1 C2 124.7(2)
N1 C1 H1 117.7
C2 C1 H1 117.7
C3 C2 C1 118.2(2)
C3 C2 H2 120.9
C1 C2 H2 120.9
C2 C3 C4 119.2(2)
C2 C3 H3 120.4
C4 C3 H3 120.4
C3 C4 C5 119.25(19)
C3 C4 H4 120.4
C5 C4 H4 120.4
N1 C5 C4 122.42(18)
N1 C5 C6 115.81(17)
C4 C5 C6 121.76(17)
N2 C6 C5 119.50(17)
N2 C6 H6 120.3
C5 C6 H6 120.3
N3 C7 C8 124.21(16)
N3 C7 C12 119.68(17)
C8 C7 C12 116.11(16)
C9 C8 C7 122.13(16)
C9 C8 N4 116.04(15)
C7 C8 N4 121.83(16)
C10 C9 C8 118.95(17)
C10 C9 H9 120.5
C8 C9 H9 120.5
C9 C10 C11 121.00(17)
C9 C10 N5 119.84(17)
C11 C10 N5 119.16(17)
C12 C11 C10 120.42(18)
C12 C11 H11 119.8
C10 C11 H11 119.8
C11 C12 C7 121.39(18)
C11 C12 H12 119.3
C7 C12 H12 119.3

loop_
_geom_bond_atom_site_label_1
_geom_bond_atom_site_label_2
_geom_bond_distance
O1 N4 1.2309(19)
O2 N4 1.2200(19)
O3 N5 1.221(2)
O4 N5 1.228(2)
N1 C1 1.341(3)
N1 C5 1.345(2)
N2 C6 1.274(2)
N2 N3 1.369(2)
N3 C7 1.360(2)
N3 H3A 0.894(9)
N4 C8 1.441(2)
N5 C10 1.456(2)
C1 C2 1.367(3)
C1 H1 0.9300
C2 C3 1.364(3)
C2 H2 0.9300
C3 C4 1.371(3)
C3 H3 0.9300
C4 C5 1.384(3)
C4 H4 0.9300
C5 C6 1.465(2)
C6 H6 0.9300
C7 C8 1.409(2)
C7 C12 1.418(2)
C8 C9 1.389(2)
C9 C10 1.363(2)
C9 H9 0.9300
C10 C11 1.383(3)
C11 C12 1.360(3)
C11 H11 0.9300
C12 H12 0.9300

loop_
_geom_hbond_atom_site_label_D
_geom_hbond_atom_site_label_H
_geom_hbond_atom_site_label_A
_geom_hbond_site_symmetry_A
_geom_hbond_distance_DH
_geom_hbond_distance_HA
_geom_hbond_distance_DA
_geom_hbond_angle_DHA
N3 H3A O1 . 0.894(9) 1.982(16) 2.624(2) 127.5(15)
C4 H4 O4 3_666 0.93 2.55 3.368(2) 147
C1 H1 O2 2_565 0.93 2.54 3.402(3) 154

loop_
_geom_torsion_atom_site_label_1
_geom_torsion_atom_site_label_2
_geom_torsion_atom_site_label_3
_geom_torsion_atom_site_label_4
_geom_torsion
C6 N2 N3 C7 -175.76(16)
C5 N1 C1 C2 -0.1(3)
N1 C1 C2 C3 0.1(3)
C1 C2 C3 C4 -0.4(3)
C2 C3 C4 C5 0.8(3)
C1 N1 C5 C4 0.4(3)
C1 N1 C5 C6 -179.39(16)
C3 C4 C5 N1 -0.8(3)
C3 C4 C5 C6 179.03(18)
N3 N2 C6 C5 179.91(15)
N1 C5 C6 N2 174.29(16)
C4 C5 C6 N2 -5.5(3)
N2 N3 C7 C8 176.51(15)
N2 N3 C7 C12 -2.7(3)
N3 C7 C8 C9 -179.62(16)
C12 C7 C8 C9 -0.4(2)
N3 C7 C8 N4 0.9(3)
C12 C7 C8 N4 -179.81(16)
O2 N4 C8 C9 -0.7(2)
O1 N4 C8 C9 178.54(16)
O2 N4 C8 C7 178.76(17)
O1 N4 C8 C7 -2.0(2)
C7 C8 C9 C10 0.3(3)
N4 C8 C9 C10 179.75(16)
C8 C9 C10 C11 0.0(3)
C8 C9 C10 N5 -179.57(16)
O3 N5 C10 C9 -5.1(3)
O4 N5 C10 C9 174.85(18)
O3 N5 C10 C11 175.33(19)
O4 N5 C10 C11 -4.8(3)
C9 C10 C11 C12 -0.3(3)
N5 C10 C11 C12 179.36(19)
C10 C11 C12 C7 0.2(3)
N3 C7 C12 C11 179.44(19)
C8 C7 C12 C11 0.1(3)

loop_
_cod_related_entry_id
_cod_related_entry_database
_cod_related_entry_code
1 ChemSpider 7844146
